data_7204619
loop_
_publ_author_name
'Chen, Wei'
'Du, Miao'
'Bu, Xian-He'
'Zhang, Ruo-Hua'
'Mak, Thomas C. W.'

_publ_section_title
;
 Modifying silver(I) coordination frameworks containing a flexible
 dithioether ligand by variation of counter anions
;
_journal_issue 20
_journal_name_full CrystEngComm
_journal_page_first 96
_journal_paper_doi 10.1039/b302208k
_journal_volume 5
_journal_year 2003
_chemical_formula_sum 'C18 H22 Ag Cl N0 O4 S2'
_chemical_formula_weight 509.80
_chemical_name_systematic
; 
? 
;
_space_group_IT_number 2
_symmetry_cell_setting triclinic
_symmetry_space_group_name_Hall '-P 1'
_symmetry_space_group_name_H-M 'P -1'
_atom_sites_solution_hydrogens geom
_atom_sites_solution_primary direct
_atom_sites_solution_secondary difmap
_audit_creation_method SHELXL-97
_cell_angle_alpha 66.406(3)
_cell_angle_beta 89.958(3)
_cell_angle_gamma 71.145(2)
_cell_formula_units_Z 2
_cell_length_a 10.0506(15)
_cell_length_b 10.3341(14)
_cell_length_c 11.1873(16)
_cell_measurement_temperature 298(2)
_cell_volume 996.5(2)
_computing_cell_refinement 'Bruker SMART'
_computing_data_collection 'Bruker SMART'
_computing_data_reduction 'Bruker SHELXTL'
_computing_molecular_graphics 'Bruker SHELXTL'
_computing_publication_material 'Bruker SHELXTL'
_computing_structure_refinement 'SHELXL-97 (Sheldrick, 1997)'
_computing_structure_solution 'SHELXS-97 (Sheldrick, 1990)'
_diffrn_ambient_temperature 298(2)
_diffrn_measured_fraction_theta_full 0.874
_diffrn_measured_fraction_theta_max 0.874
_diffrn_measurement_device_type 'CCD area detector'
_diffrn_measurement_method 'phi and omega scans'
_diffrn_radiation_monochromator graphite
_diffrn_radiation_source 'fine-focus sealed tube'
_diffrn_radiation_type MoK\a
_diffrn_radiation_wavelength 0.71073
_diffrn_reflns_av_R_equivalents 0.0186
_diffrn_reflns_av_sigmaI/netI 0.0504
_diffrn_reflns_limit_h_max 12
_diffrn_reflns_limit_h_min -11
_diffrn_reflns_limit_k_max 11
_diffrn_reflns_limit_k_min -12
_diffrn_reflns_limit_l_max 8
_diffrn_reflns_limit_l_min -13
_diffrn_reflns_number 4111
_diffrn_reflns_theta_full 26.41
_diffrn_reflns_theta_max 26.41
_diffrn_reflns_theta_min 2.01
_exptl_absorpt_coefficient_mu 1.375
_exptl_absorpt_correction_T_max 0.7705
_exptl_absorpt_correction_T_min 0.7249
_exptl_absorpt_correction_type multi-scan
_exptl_absorpt_process_details SADABS
_exptl_crystal_colour colorless
_exptl_crystal_density_diffrn 1.699
_exptl_crystal_density_method 'not measured'
_exptl_crystal_description block
_exptl_crystal_F_000 516
_exptl_crystal_size_max 0.25
_exptl_crystal_size_mid 0.20
_exptl_crystal_size_min 0.20
_refine_diff_density_max 0.938
_refine_diff_density_min -0.391
_refine_diff_density_rms 0.088
_refine_ls_extinction_method none
_refine_ls_goodness_of_fit_ref 0.943
_refine_ls_hydrogen_treatment mixed
_refine_ls_matrix_type full
_refine_ls_number_parameters 223
_refine_ls_number_reflns 3568
_refine_ls_number_restraints 10
_refine_ls_restrained_S_all 0.948
_refine_ls_R_factor_all 0.0899
_refine_ls_R_factor_gt 0.0543
_refine_ls_shift/su_max 0.000
_refine_ls_shift/su_mean 0.000
_refine_ls_structure_factor_coef Fsqd
_refine_ls_weighting_details 'calc w=1/[\s^2^(Fo^2^)+(0.0800P)^2^+0.1430P] where P=(Fo^2^+2Fc^2^)/3'
_refine_ls_weighting_scheme calc
_refine_ls_wR_factor_gt 0.1229
_refine_ls_wR_factor_ref 0.1404
_reflns_number_gt 2280
_reflns_number_total 3568
_reflns_threshold_expression >2sigma(I)
_cod_data_source_file b302208k.txt
_cod_data_source_block 1
_cod_depositor_comments
;
The following automatic conversions were performed:
'_symmetry_cell_setting' value 'Triclinic' changed to 'triclinic'
according to '/home/saulius/struct/CIF-dictionaries/cif_core.dic'
dictionary named 'cif_core.dic' version 2.4.1 from
2010-06-29.

'_exptl_absorpt_correction_type' value 'MULTI-SCAN' changed
to 'multi-scan' according to
'/home/saulius/struct/CIF-dictionaries/cif_core.dic' dictionary named
'cif_core.dic' version 2.4.1 from 2010-06-29.

Automatic conversion script
Id: cif_fix_enum 1527 2010-12-29 10:47:43Z saulius 
;
_cod_original_sg_symbol_H-M P-1
_cod_database_code 7204619

loop_
_symmetry_equiv_pos_as_xyz
'x, y, z'
'-x, -y, -z'

loop_
_atom_site_label
_atom_site_type_symbol
_atom_site_fract_x
_atom_site_fract_y
_atom_site_fract_z
_atom_site_U_iso_or_equiv
_atom_site_adp_type
_atom_site_occupancy
_atom_site_symmetry_multiplicity
_atom_site_calc_flag
_atom_site_refinement_flags
_atom_site_disorder_assembly
_atom_site_disorder_group
Ag1 Ag 0.44628(5) 0.32466(6) 0.43874(5) 0.0658(2) Uani 1 1 d . . .
S1 S 0.18554(15) 0.37000(17) 0.39835(14) 0.0528(4) Uani 1 1 d . . .
S2 S 0.63568(14) 0.08495(16) 0.45612(14) 0.0490(3) Uani 1 1 d . . .
C1 C 0.6457(5) 0.1078(6) 0.2900(5) 0.0438(12) Uani 1 1 d . . .
C2 C 0.8041(6) 0.0893(7) 0.5078(6) 0.0549(14) Uani 1 1 d . . .
H2A H 0.8789 -0.0053 0.5232 0.066 Uiso 1 1 calc R . .
H2B H 0.8253 0.1698 0.4380 0.066 Uiso 1 1 calc R . .
C3 C 0.1465(6) 0.6791(7) 0.2423(6) 0.0489(12) Uani 1 1 d . . .
H3A H 0.2432 0.6588 0.2766 0.059 Uiso 1 1 calc R . .
H3B H 0.1490 0.6603 0.1639 0.059 Uiso 1 1 calc R . .
C4 C 0.0848(6) 0.5709(7) 0.3471(7) 0.0550(14) Uani 1 1 d . . .
H4A H -0.0119 0.5923 0.3119 0.066 Uiso 1 1 calc R . .
H4B H 0.0809 0.5920 0.4243 0.066 Uiso 1 1 calc R . .
C6 C 0.1566(6) 0.3428(6) 0.2560(6) 0.0511(13) Uani 1 1 d . . .
C7 C 0.8013(6) 0.1140(7) 0.6321(6) 0.0550(14) Uani 1 1 d . . .
H7A H 0.7758 0.0362 0.7008 0.066 Uiso 1 1 calc R . .
H7B H 0.7296 0.2109 0.6155 0.066 Uiso 1 1 calc R . .
C8 C 0.6403(7) -0.0121(7) 0.2618(6) 0.0595(15) Uani 1 1 d . . .
H8A H 0.6407 -0.1018 0.3291 0.071 Uiso 1 1 calc R . .
C9 C 0.0597(7) 0.8407(8) 0.2063(6) 0.0611(15) Uani 1 1 d . . .
H9A H -0.0369 0.8595 0.1728 0.073 Uiso 1 1 calc R . .
H9B H 0.0974 0.9036 0.1354 0.073 Uiso 1 1 calc R . .
C11 C 0.9445(6) 0.1103(7) 0.6786(6) 0.0551(14) Uani 1 1 d . . .
H11A H 0.9765 0.1767 0.6051 0.066 Uiso 1 1 calc R . .
H11B H 1.0129 0.0087 0.7074 0.066 Uiso 1 1 calc R . .
C12 C 0.2634(7) 0.3227(10) 0.1767(7) 0.075(2) Uani 1 1 d . . .
H12A H 0.3492 0.3312 0.1962 0.090 Uiso 1 1 calc R . .
C13 C 0.6521(7) 0.2339(8) 0.1903(7) 0.0658(17) Uani 1 1 d . . .
H13A H 0.6579 0.3128 0.2077 0.079 Uiso 1 1 calc R . .
C16 C 0.6388(8) 0.1303(11) 0.0362(7) 0.074(2) Uani 1 1 d . . .
H16A H 0.6345 0.1399 -0.0501 0.089 Uiso 1 1 calc R . .
C18 C 0.0294(8) 0.3347(9) 0.2219(7) 0.0694(18) Uani 1 1 d . . .
H18A H -0.0441 0.3489 0.2710 0.083 Uiso 1 1 calc R . .
C20 C 0.6343(8) 0.0061(9) 0.1323(8) 0.0693(18) Uani 1 1 d . . .
H20A H 0.6269 -0.0708 0.1125 0.083 Uiso 1 1 calc R . .
C21 C 0.0108(11) 0.3049(9) 0.1120(9) 0.084(3) Uani 1 1 d . . .
H21A H -0.0759 0.3015 0.0873 0.100 Uiso 1 1 calc R . .
C22 C 0.6498(8) 0.2457(10) 0.0624(7) 0.079(2) Uani 1 1 d . . .
H22A H 0.6558 0.3317 -0.0055 0.094 Uiso 1 1 calc R . .
C23 C 0.1151(11) 0.2820(10) 0.0448(10) 0.094(3) Uani 1 1 d . . .
H23A H 0.1019 0.2583 -0.0251 0.113 Uiso 1 1 calc R . .
C25 C 0.2447(9) 0.2916(12) 0.0733(10) 0.100(3) Uani 1 1 d . . .
H25A H 0.3167 0.2770 0.0226 0.120 Uiso 1 1 calc R . .
Cl1 Cl 0.3846(2) 0.4245(2) 0.69211(19) 0.0778(5) Uani 1 1 d D . .
O11 O 0.4625(10) 0.2962(8) 0.6728(10) 0.136(3) Uani 1 1 d D . .
O12 O 0.314(2) 0.370(2) 0.8051(13) 0.250 Uiso 1 1 d D . .
O13 O 0.4768(10) 0.4694(8) 0.7481(8) 0.135(3) Uani 1 1 d D . .
O14 O 0.2868(18) 0.5455(18) 0.5811(14) 0.250 Uiso 1 1 d D . .

loop_
_atom_site_aniso_label
_atom_site_aniso_U_11
_atom_site_aniso_U_22
_atom_site_aniso_U_33
_atom_site_aniso_U_23
_atom_site_aniso_U_13
_atom_site_aniso_U_12
Ag1 0.0446(3) 0.0880(4) 0.0737(4) -0.0518(3) 0.0031(2) -0.0117(2)
S1 0.0470(7) 0.0560(8) 0.0523(8) -0.0221(7) 0.0047(6) -0.0155(6)
S2 0.0466(7) 0.0560(8) 0.0544(8) -0.0306(7) 0.0080(6) -0.0211(6)
C1 0.042(3) 0.046(3) 0.049(3) -0.024(3) 0.005(2) -0.016(2)
C2 0.040(3) 0.068(4) 0.072(4) -0.049(3) 0.006(2) -0.013(3)
C3 0.046(3) 0.058(3) 0.053(3) -0.033(3) 0.008(2) -0.018(2)
C4 0.036(3) 0.063(4) 0.069(4) -0.033(3) 0.016(2) -0.013(2)
C6 0.045(3) 0.040(3) 0.064(4) -0.021(3) 0.000(2) -0.011(2)
C7 0.042(3) 0.063(4) 0.065(4) -0.038(3) 0.001(2) -0.011(3)
C8 0.074(4) 0.052(3) 0.059(4) -0.030(3) -0.001(3) -0.023(3)
C9 0.057(3) 0.072(4) 0.050(3) -0.024(3) -0.008(3) -0.019(3)
C11 0.043(3) 0.053(3) 0.061(3) -0.028(3) -0.001(2) -0.002(2)
C12 0.043(3) 0.113(6) 0.079(5) -0.062(5) -0.003(3) -0.011(3)
C13 0.068(4) 0.067(4) 0.080(5) -0.042(4) 0.017(3) -0.031(3)
C16 0.063(4) 0.104(6) 0.056(4) -0.043(5) 0.006(3) -0.020(4)
C18 0.066(4) 0.073(4) 0.064(4) -0.014(4) 0.003(3) -0.038(3)
C20 0.078(4) 0.078(5) 0.076(5) -0.049(4) 0.015(4) -0.037(4)
C21 0.089(6) 0.075(5) 0.085(5) -0.023(4) -0.035(5) -0.039(4)
C22 0.075(5) 0.091(5) 0.056(4) -0.014(4) 0.015(3) -0.033(4)
C23 0.098(7) 0.077(5) 0.101(6) -0.049(5) -0.034(6) -0.009(5)
C25 0.072(5) 0.131(7) 0.099(6) -0.081(6) -0.016(4) 0.003(5)
Cl1 0.0806(11) 0.0790(12) 0.0796(12) -0.0422(10) 0.0043(9) -0.0242(9)
O11 0.138(7) 0.099(5) 0.182(8) -0.071(5) 0.035(6) -0.041(5)
O13 0.202(9) 0.083(4) 0.121(6) -0.057(4) -0.024(6) -0.031(5)

loop_
_atom_type_symbol
_atom_type_description
_atom_type_scat_dispersion_real
_atom_type_scat_dispersion_imag
_atom_type_scat_source
C C 0.0033 0.0016 'International Tables Vol C Tables 4.2.6.8 and 6.1.1.4'
H H 0.0000 0.0000 'International Tables Vol C Tables 4.2.6.8 and 6.1.1.4'
N N 0.0061 0.0033 'International Tables Vol C Tables 4.2.6.8 and 6.1.1.4'
O O 0.0106 0.0060 'International Tables Vol C Tables 4.2.6.8 and 6.1.1.4'
Cl Cl 0.1484 0.1585 'International Tables Vol C Tables 4.2.6.8 and 6.1.1.4'
S S 0.1246 0.1234 'International Tables Vol C Tables 4.2.6.8 and 6.1.1.4'
Ag Ag -0.8971 1.1015 'International Tables Vol C Tables 4.2.6.8 and 6.1.1.4'

loop_
_geom_angle_atom_site_label_1
_geom_angle_atom_site_label_2
_geom_angle_atom_site_label_3
_geom_angle
_geom_angle_site_symmetry_1
_geom_angle_site_symmetry_3
_geom_angle_publ_flag
O11 Ag1 S1 98.5(2) . . ?
O11 Ag1 S2 102.56(17) . . ?
S1 Ag1 S2 122.04(5) . . ?
C6 S1 C4 103.2(3) . . ?
C6 S1 Ag1 107.0(2) . . ?
C4 S1 Ag1 108.9(2) . . ?
C1 S2 C2 103.3(3) . . ?
C1 S2 Ag1 105.05(18) . . ?
C2 S2 Ag1 106.90(19) . . ?
C13 C1 C8 118.9(5) . . ?
C13 C1 S2 124.2(4) . . ?
C8 C1 S2 116.8(4) . . ?
C7 C2 S2 111.3(4) . . ?
C9 C3 C4 111.7(5) . . ?
C3 C4 S1 114.7(4) . . ?
C18 C6 C12 117.6(6) . . ?
C18 C6 S1 120.4(5) . . ?
C12 C6 S1 121.9(5) . . ?
C2 C7 C11 111.1(5) . . ?
C20 C8 C1 118.9(6) . . ?
C3 C9 C11 114.8(5) . 2_666 ?
C7 C11 C9 112.7(5) . 2_666 ?
C25 C12 C6 121.9(7) . . ?
C1 C13 C22 120.2(7) . . ?
C20 C16 C22 120.6(6) . . ?
C6 C18 C21 119.7(8) . . ?
C16 C20 C8 121.3(6) . . ?
C23 C21 C18 120.0(7) . . ?
C16 C22 C13 119.9(7) . . ?
C21 C23 C25 122.7(8) . . ?
C12 C25 C23 118.0(9) . . ?
O11 Cl1 O13 110.0(6) . . ?
O11 Cl1 O14 115.7(9) . . ?
O13 Cl1 O14 113.5(9) . . ?
O11 Cl1 O12 105.3(10) . . ?
O13 Cl1 O12 98.8(9) . . ?
O14 Cl1 O12 111.8(11) . . ?
Cl1 O11 Ag1 116.1(5) . . ?

loop_
_geom_bond_atom_site_label_1
_geom_bond_atom_site_label_2
_geom_bond_distance
_geom_bond_site_symmetry_2
_geom_bond_publ_flag
Ag1 O11 2.515(10) . ?
Ag1 S1 2.5159(15) . ?
Ag1 S2 2.5230(15) . ?
S1 C6 1.764(6) . ?
S1 C4 1.831(6) . ?
S2 C1 1.784(5) . ?
S2 C2 1.809(6) . ?
C1 C13 1.356(9) . ?
C1 C8 1.412(8) . ?
C2 C7 1.510(8) . ?
C3 C9 1.494(9) . ?
C3 C4 1.551(9) . ?
C6 C18 1.372(9) . ?
C6 C12 1.409(10) . ?
C7 C11 1.513(8) . ?
C8 C20 1.383(10) . ?
C9 C11 1.558(9) 2_666 ?
C11 C9 1.558(9) 2_666 ?
C12 C25 1.345(11) . ?
C13 C22 1.385(11) . ?
C16 C20 1.318(11) . ?
C16 C22 1.373(13) . ?
C18 C21 1.408(12) . ?
C21 C23 1.304(15) . ?
C23 C25 1.385(14) . ?
Cl1 O11 1.405(7) . ?
Cl1 O13 1.406(7) . ?
Cl1 O14 1.427(9) . ?
Cl1 O12 1.454(9) . ?
